data_2103487
loop_
_publ_author_name
'Munshi, Parthapratim'
'Guru Row, T. N.'

_publ_contact_author
;
'Prof. T. N. Guru Row'
;
_publ_section_title
;
 Electron density study of 2<i>H</i>-chromene-2-thione
;
_journal_issue 6
_journal_name_full 'Acta Crystallographica Section B'
_journal_page_first 1011
_journal_page_last 1017
_journal_paper_doi 10.1107/S0108768102018712
_journal_volume 58
_journal_year 2002
_chemical_formula_moiety 'C9 H6 O S'
_chemical_formula_structural 'C9 H6 O S'
_chemical_formula_sum 'C9 H6 O S'
_chemical_formula_weight 162.21
_chemical_melting_point 371
_chemical_name_common 2-thiocoumarin
_chemical_name_systematic
;
2H-chromene-2-thione
;
_space_group_IT_number 19
_symmetry_cell_setting orthorhombic
_symmetry_space_group_name_Hall 'P 2ac 2ab'
_symmetry_space_group_name_H-M 'P 21 21 21'
_cell_angle_alpha 90.000
_cell_angle_beta 90.000
_cell_angle_gamma 90.000
_cell_formula_units_Z 4
_cell_length_a 4.0515(2)
_cell_length_b 10.1749(7)
_cell_length_c 17.6519(9)
_cell_measurement_reflns_used 9651
_cell_measurement_temperature 90.0(2)
_cell_measurement_theta_max 50.08
_cell_measurement_theta_min 2.31
_cell_volume 727.67(7)
_computing_cell_refinement 'Bruker SMART'
_computing_data_collection 'Bruker SMART'
_computing_data_reduction 'Bruker SAINT'
_computing_molecular_graphics 'Koritsanszky et al, (1999)'
_computing_publication_material 'Koritsanszky et al, (1999)'
_computing_structure_refinement 'Koritsanszky et al, (1999)'
_computing_structure_solution 'SHELXS-97 (Sheldrick, 1997)'
_diffrn_measured_fraction_theta_full 0.996
_diffrn_measured_fraction_theta_max 0.996
_diffrn_measurement_device 'CCD area detector Bruker Axs SMART APEX'
_diffrn_measurement_method '\f and \w scans'
_diffrn_radiation_type MoK\a
_diffrn_radiation_wavelength 0.71073
_diffrn_reflns_av_R_equivalents 0.038
_diffrn_reflns_limit_h_max 8
_diffrn_reflns_limit_h_min 0
_diffrn_reflns_limit_k_max 21
_diffrn_reflns_limit_k_min 0
_diffrn_reflns_limit_l_max 37
_diffrn_reflns_limit_l_min -37
_diffrn_reflns_number 7608
_diffrn_reflns_theta_full 50.11
_diffrn_reflns_theta_max 50.11
_diffrn_reflns_theta_min 2.31
_diffrn_standards_decay_% 0
_exptl_absorpt_coefficient_mu 0.369
_exptl_absorpt_correction_T_max 0.9640
_exptl_absorpt_correction_T_min 0.8088
_exptl_absorpt_correction_type empirical
_exptl_absorpt_process_details
;
 R.H. Blessing, Acta Cryst. (1995), A51, 33-38
;
_exptl_crystal_colour yellow
_exptl_crystal_density_diffrn 1.481
_exptl_crystal_description prism
_exptl_crystal_F_000 336
_exptl_crystal_size_max 0.60
_exptl_crystal_size_mid 0.37
_exptl_crystal_size_min 0.10
_refine_diff_density_max 0.199
_refine_diff_density_min -0.276
_refine_ls_abs_structure_details 'Flack H.D. (1983), Acta Cryst. A39, 876-881'
_refine_ls_abs_structure_Flack -0.01(3)
_refine_ls_extinction_method none
_refine_ls_goodness_of_fit_ref 1.8112
_refine_ls_hydrogen_treatment refall
_refine_ls_matrix_type full
_refine_ls_number_parameters 318
_refine_ls_number_reflns 7608
_refine_ls_number_restraints 0
_refine_ls_R_factor_gt 0.0217
_refine_ls_shift/su_max 0.002
_refine_ls_shift/su_mean 0.000
_refine_ls_structure_factor_coef F
_refine_ls_weighting_details ' w=1/[\s^2^(Fo^2^)] '
_refine_ls_weighting_scheme calc
_refine_ls_wR_factor_ref 0.0223
_reflns_number_gt 6908
_reflns_number_total 7608
_reflns_threshold_expression >2sigma(I)
_cod_data_source_file lc0053.cif
_cod_data_source_block THIO2
_cod_depositor_comments
;
The following automatic conversions were performed:
'_symmetry_cell_setting' value 'Orthorhombic' changed to 'orthorhombic'
according to '/home/saulius/struct/CIF-dictionaries/cif_core.dic'
dictionary named 'cif_core.dic' version 2.4.1 from 2010-06-29.

Automatic conversion script
Id: cif_fix_enum 1527 2010-12-29 10:47:43Z saulius 

The following automatic conversions were performed:

'_symmetry_cell_setting' value 'Orthorhombic' changed to
'orthorhombic' according to
/home/saulius/struct/CIF-dictionaries/cif_core.dic dictionary named
'cif_core.dic' version 2.4.1 from 2010-06-29.

Automatic conversion script
Id: cif_fix_values 1715 2011-07-08 13:25:40Z adriana 
;
_cod_database_code 2103487

loop_
_symmetry_equiv_pos_site_id
_symmetry_equiv_pos_as_xyz
1 +X,+Y,+Z
2 1/2-X,-Y,1/2+Z
3 -X,1/2+Y,1/2-Z
4 1/2+X,1/2-Y,-Z

loop_
_atom_site_aniso_label
_atom_site_aniso_U_11
_atom_site_aniso_U_22
_atom_site_aniso_U_33
_atom_site_aniso_U_12
_atom_site_aniso_U_13
_atom_site_aniso_U_23
S(1) 0.01815(5) 0.01430(4) 0.01659(4) -.00002(3) -.00450(3) -.00010(3)
O(1) 0.01570(10) 0.01000(10) 0.01390(10) -0.00100(10) -0.00070(10) 0.00020(10)
C(8) 0.01250(10) 0.01070(10) 0.01260(10) -0.00020(10) 0.00150(10) 0.00000(10)
C(3) 0.01690(10) 0.01050(10) 0.01550(10) -0.00190(10) 0.00140(10) -0.00140(10)
C(9) 0.01260(10) 0.01210(10) 0.01310(10) -0.00100(10) 0.00190(10) -0.00130(10)
C(2) 0.0175(2) 0.01010(10) 0.01530(10) -0.00050(10) 0.00070(10) 0.00060(10)
C(4) 0.01450(10) 0.0182(2) 0.01440(10) -0.00130(10) 0.00090(10) -0.00300(10)
C(1) 0.01290(10) 0.01090(10) 0.01340(10) -0.00030(10) 0.00030(10) 0.00000(10)
C(7) 0.01670(10) 0.01300(10) 0.01460(10) 0.00070(10) 0.00130(10) 0.00160(10)
C(6) 0.0180(2) 0.0193(2) 0.0147(2) 0.00190(10) 0.00070(10) 0.00290(10)
C(5) 0.0165(2) 0.0231(2) 0.01370(10) 0.0001(2) 0.00000(10) -0.00020(10)

loop_
_atom_site_label
_atom_site_fract_x
_atom_site_fract_y
_atom_site_fract_z
_atom_site_U_iso_or_equiv
_atom_site_occupancy
S(1) 0.51603(3) 0.940250(10) 0.836670(10) 0.016 1.0000
O(1) 0.23422(13) 1.01214(4) 0.71198(3) 0.013 1.0000
C(8) 0.05056(10) 0.99619(4) 0.64708(2) 0.012 1.0000
C(3) 0.03656(11) 0.76104(4) 0.66970(2) 0.014 1.0000
C(9) -0.06119(10) 0.87198(4) 0.62490(2) 0.013 1.0000
C(2) 0.22833(12) 0.77913(4) 0.73200(2) 0.014 1.0000
C(4) -0.25394(11) 0.86232(5) 0.55854(3) 0.016 1.0000
C(1) 0.31873(10) 0.90866(4) 0.75672(2) 0.012 1.0000
C(7) -0.01552(12) 1.10918(4) 0.60496(2) 0.015 1.0000
C(6) -0.20365(13) 1.09660(5) 0.53942(3) 0.017 1.0000
C(5) -0.32431(12) 0.97352(5) 0.51619(3) 0.018 1.0000
H(3) -0.02857 0.66100 0.65575 0.038(4) 1.0000
H(7) 0.08128 1.20440 0.62037 0.046(4) 1.0000
H(4) -0.36004 0.76764 0.54542 0.069(5) 1.0000
H(5) -0.49509 0.96935 0.46927 0.046(5) 1.0000
H(6) -0.26079 1.18565 0.50882 0.042(4) 1.0000
H(2) 0.32209 0.69667 0.76395 0.031(4) 1.0000

loop_
_atom_type_symbol
_atom_type_description
_atom_type_scat_dispersion_real
_atom_type_scat_dispersion_imag
_atom_type_scat_source
S S 0.1246 0.1234 'International Tables Vol C Tables 4.2.6.8 and 6.1.1.4'
O O 0.0106 0.0060 'International Tables Vol C Tables 4.2.6.8 and 6.1.1.4'
H H 0.0000 0.0000 'International Tables Vol C Tables 4.2.6.8 and 6.1.1.4'
C C 0.0033 0.0016 'International Tables Vol C Tables 4.2.6.8 and 6.1.1.4'

loop_
_geom_angle_atom_site_label_1
_geom_angle_atom_site_label_2
_geom_angle_atom_site_label_3
_geom_angle_site_symmetry_1
_geom_angle_site_symmetry_2
_geom_angle_site_symmetry_3
_geom_angle
_geom_angle_publ_flag
C(8) O(1) C(1) 1_555 1_555 1_555 121.90(4) yes
O(1) C(8) C(9) 1_555 1_555 1_555 120.99(4) yes
O(1) C(8) C(7) 1_555 1_555 1_555 116.77(4) yes
C(9) C(8) C(7) 1_555 1_555 1_555 122.24(4) yes
C(9) C(3) C(2) 1_555 1_555 1_555 119.84(4) yes
C(9) C(3) H(3) 1_555 1_555 1_555 123.28 yes
C(2) C(3) H(3) 1_555 1_555 1_555 116.86 yes
C(8) C(9) C(3) 1_555 1_555 1_555 117.88(4) yes
C(8) C(9) C(4) 1_555 1_555 1_555 118.33(4) yes
C(3) C(9) C(4) 1_555 1_555 1_555 123.76(4) yes
C(3) C(2) C(1) 1_555 1_555 1_555 121.07(4) yes
C(3) C(2) H(2) 1_555 1_555 1_555 121.23 yes
C(1) C(2) H(2) 1_555 1_555 1_555 117.69 yes
C(9) C(4) C(5) 1_555 1_555 1_555 120.31(4) yes
C(9) C(4) H(4) 1_555 1_555 1_555 117.41 yes
C(5) C(4) H(4) 1_555 1_555 1_555 122.06 yes
S(1) C(1) O(1) 1_555 1_555 1_555 117.83(3) yes
S(1) C(1) C(2) 1_555 1_555 1_555 124.14(3) yes
O(1) C(1) C(2) 1_555 1_555 1_555 118.03(4) yes
C(8) C(7) C(6) 1_555 1_555 1_555 118.19(4) yes
C(8) C(7) H(7) 1_555 1_555 1_555 122.36 yes
C(6) C(7) H(7) 1_555 1_555 1_555 119.41 yes
C(7) C(6) C(5) 1_555 1_555 1_555 121.01(4) yes
C(7) C(6) H(6) 1_555 1_555 1_555 117.13 yes
C(5) C(6) H(6) 1_555 1_555 1_555 121.81 yes
C(4) C(5) C(6) 1_555 1_555 1_555 119.90(5) yes
C(4) C(5) H(5) 1_555 1_555 1_555 120.89 yes
C(6) C(5) H(5) 1_555 1_555 1_555 118.79 yes

loop_
_geom_bond_atom_site_label_1
_geom_bond_atom_site_label_2
_geom_bond_site_symmetry_1
_geom_bond_site_symmetry_2
_geom_bond_distance
_geom_bond_publ_flag
S(1) C(1) 1_555 1_555 1.6534(4) yes
O(1) C(8) 1_555 1_555 1.3757(6) yes
O(1) C(1) 1_555 1_555 1.3601(6) yes
C(8) C(9) 1_555 1_555 1.3984(5) yes
C(8) C(7) 1_555 1_555 1.3951(5) yes
C(3) C(9) 1_555 1_555 1.4341(6) yes
C(3) C(2) 1_555 1_555 1.3590(6) yes
C(3) H(3) 1_555 1_555 1.0800 yes
C(9) C(4) 1_555 1_555 1.4112(6) yes
C(2) C(1) 1_555 1_555 1.4358(6) yes
C(2) H(2) 1_555 1_555 1.0800 yes
C(4) C(5) 1_555 1_555 1.3858(7) yes
C(4) H(4) 1_555 1_555 1.0800 yes
C(7) C(6) 1_555 1_555 1.3913(7) yes
C(7) H(7) 1_555 1_555 1.0800 yes
C(6) C(5) 1_555 1_555 1.4054(7) yes
C(6) H(6) 1_555 1_555 1.0800 yes
C(5) H(5) 1_555 1_555 1.0800 yes

loop_
_geom_torsion_atom_site_label_1
_geom_torsion_atom_site_label_2
_geom_torsion_atom_site_label_3
_geom_torsion_atom_site_label_4
_geom_torsion_site_symmetry_1
_geom_torsion_site_symmetry_2
_geom_torsion_site_symmetry_3
_geom_torsion_site_symmetry_4
_geom_torsion
_geom_torsion_publ_flag
C(8) O(1) C(1) S(1) 1_555 1_555 1_555 1_555 -175.50(10) yes
C(1) O(1) C(8) C(9) 1_555 1_555 1_555 1_555 0.90(10) yes
C(8) O(1) C(1) C(2) 1_555 1_555 1_555 1_555 3.80(10) yes
C(1) O(1) C(8) C(7) 1_555 1_555 1_555 1_555 -178.80(10) yes
O(1) C(8) C(9) C(3) 1_555 1_555 1_555 1_555 -3.30(10) yes
O(1) C(8) C(9) C(4) 1_555 1_555 1_555 1_555 178.80(10) yes
O(1) C(8) C(7) C(6) 1_555 1_555 1_555 1_555 -179.30(10) yes
O(1) C(8) C(7) H(7) 1_555 1_555 1_555 1_555 3.0 yes
C(7) C(8) C(9) C(3) 1_555 1_555 1_555 1_555 176.40(10) yes
C(7) C(8) C(9) C(4) 1_555 1_555 1_555 1_555 -1.60(10) yes
C(9) C(8) C(7) C(6) 1_555 1_555 1_555 1_555 1.00(10) yes
C(9) C(8) C(7) H(7) 1_555 1_555 1_555 1_555 -176.7 yes
C(2) C(3) C(9) C(8) 1_555 1_555 1_555 1_555 0.80(10) yes
C(2) C(3) C(9) C(4) 1_555 1_555 1_555 1_555 178.60(10) yes
C(9) C(3) C(2) C(1) 1_555 1_555 1_555 1_555 3.90(10) yes
C(9) C(3) C(2) H(2) 1_555 1_555 1_555 1_555 -174.8 yes
H(3) C(3) C(9) C(8) 1_555 1_555 1_555 1_555 -177.3 yes
H(3) C(3) C(9) C(4) 1_555 1_555 1_555 1_555 0.5 yes
H(3) C(3) C(2) C(1) 1_555 1_555 1_555 1_555 -177.8 yes
H(3) C(3) C(2) H(2) 1_555 1_555 1_555 1_555 3.4 yes
C(8) C(9) C(4) C(5) 1_555 1_555 1_555 1_555 1.10(10) yes
C(8) C(9) C(4) H(4) 1_555 1_555 1_555 1_555 -173.6 yes
C(3) C(9) C(4) C(5) 1_555 1_555 1_555 1_555 -176.70(10) yes
C(3) C(9) C(4) H(4) 1_555 1_555 1_555 1_555 8.6 yes
C(3) C(2) C(1) S(1) 1_555 1_555 1_555 1_555 173.10(10) yes
C(3) C(2) C(1) O(1) 1_555 1_555 1_555 1_555 -6.30(10) yes
H(2) C(2) C(1) S(1) 1_555 1_555 1_555 1_555 -8.1 yes
H(2) C(2) C(1) O(1) 1_555 1_555 1_555 1_555 172.5 yes
C(9) C(4) C(5) C(6) 1_555 1_555 1_555 1_555 -0.10(10) yes
C(9) C(4) C(5) H(5) 1_555 1_555 1_555 1_555 -172.6 yes
H(4) C(4) C(5) C(6) 1_555 1_555 1_555 1_555 174.4 yes
H(4) C(4) C(5) H(5) 1_555 1_555 1_555 1_555 1.9 yes
C(8) C(7) C(6) C(5) 1_555 1_555 1_555 1_555 0.00(10) yes
C(8) C(7) C(6) H(6) 1_555 1_555 1_555 1_555 177.5 yes
H(7) C(7) C(6) C(5) 1_555 1_555 1_555 1_555 177.8 yes
H(7) C(7) C(6) H(6) 1_555 1_555 1_555 1_555 -4.7 yes
C(7) C(6) C(5) C(4) 1_555 1_555 1_555 1_555 -0.50(10) yes
C(7) C(6) C(5) H(5) 1_555 1_555 1_555 1_555 172.2 yes
H(6) C(6) C(5) C(4) 1_555 1_555 1_555 1_555 -177.9 yes
H(6) C(6) C(5) H(5) 1_555 1_555 1_555 1_555 -5.2 yes
